data_7708173
loop_
_publ_author_name
'Leahy, Clare A.'
'Drummond, Michael J.'
'Vura-Weis, Josh'
'Fout, Alison R.'

_publ_section_title
;
 Synthesis of a series of M(ii) (M = Mn, Fe, Co) chloride complexes with
 both inter- and intra-ligand hydrogen bonding interactions
;
_journal_name_full 'Dalton Transactions'
_journal_paper_doi 10.1039/D1DT02585F
_journal_year 2021
_chemical_formula_moiety 'C35 H40 Cl Fe N5 O'
_chemical_formula_sum 'C35 H40 Cl Fe N5 O'
_chemical_formula_weight 638.02
_chemical_name_systematic PhOPy(afaCy)2FeCl
_space_group_crystal_system triclinic
_space_group_IT_number 2
_space_group_name_Hall '-P 1'
_space_group_name_H-M_alt 'P -1'
_atom_sites_solution_hydrogens geom
_atom_sites_solution_primary dual
_audit_creation_date 2021-07-12
_audit_creation_method
;
Olex2 1.2 
(compiled 2018.05.29 svn.r3508 for OlexSys, GUI svn.r5506) 
;
_audit_update_record
;
2021-08-03 deposited with the CCDC.	2021-08-23 downloaded from the CCDC.
;
_cell_angle_alpha 107.625(2)
_cell_angle_beta 99.068(2)
_cell_angle_gamma 106.032(2)
_cell_formula_units_Z 2
_cell_length_a 8.2743(3)
_cell_length_b 14.0697(5)
_cell_length_c 16.2126(6)
_cell_measurement_reflns_used 6927
_cell_measurement_temperature 100.15
_cell_measurement_theta_max 28.38
_cell_measurement_theta_min 2.59
_cell_volume 1667.83(11)
_computing_cell_refinement 'SAINT V8.37A (Bruker, 2005)'
_computing_data_collection 'APEX3 V2016.9-0 (Bruker, 2016)'
_computing_data_reduction
;
SAINT V8.37A, XPREP v2014/2, SADABS V2014/7 
(Bruker, 2014) 
;
_computing_molecular_graphics 'Olex2 (Dolomanov et al., 2009)'
_computing_publication_material 'Olex2 (Dolomanov et al., 2009)'
_computing_structure_refinement 'SHELX-2014-7 (Sheldrick, 2015)'
_computing_structure_solution 'SHELX-2014-7 (Sheldrick, 2015)'
_diffrn_ambient_temperature 100.15
_diffrn_detector 'Bruker Photon 100 area detector'
_diffrn_detector_type 'photon counter area detector'
_diffrn_measured_fraction_theta_full 0.993
_diffrn_measured_fraction_theta_max 0.992
_diffrn_measurement_device 'kappa diffractometer'
_diffrn_measurement_device_type Mo_duo
_diffrn_measurement_method '\f and \w scans'
_diffrn_radiation_monochromator 'multilayer mirrors'
_diffrn_radiation_probe x-ray
_diffrn_radiation_type MoK\a
_diffrn_radiation_wavelength 0.71073
_diffrn_radiation_wavelength_id mo_dd68n
_diffrn_reflns_av_R_equivalents 0.0468
_diffrn_reflns_av_unetI/netI 0.0536
_diffrn_reflns_Laue_measured_fraction_full 0.993
_diffrn_reflns_Laue_measured_fraction_max 0.992
_diffrn_reflns_limit_h_max 11
_diffrn_reflns_limit_h_min -11
_diffrn_reflns_limit_k_max 18
_diffrn_reflns_limit_k_min -18
_diffrn_reflns_limit_l_max 21
_diffrn_reflns_limit_l_min -21
_diffrn_reflns_number 24340
_diffrn_reflns_point_group_measured_fraction_full 0.993
_diffrn_reflns_point_group_measured_fraction_max 0.992
_diffrn_reflns_theta_full 25.242
_diffrn_reflns_theta_max 28.413
_diffrn_reflns_theta_min 1.694
_diffrn_source 'microfocus sealed X-ray tube'
_diffrn_source_target Mo
_diffrn_source_type 'Incoatec I\ms'
_diffrn_standards_number 0
_exptl_absorpt_coefficient_mu 0.567
_exptl_absorpt_correction_T_max 0.7457
_exptl_absorpt_correction_T_min 0.6750
_exptl_absorpt_correction_type multi-scan
_exptl_absorpt_process_details
;
SADABS-2014/4 (Bruker,2014/4) was used for absorption correction. 
wR2(int) was 0.0609 before and 0.0550 after correction. 
The Ratio of minimum to maximum transmission is 0.9052. 
The \l/2 correction factor is 0.00150. 
;
_exptl_crystal_colour red
_exptl_crystal_colour_primary red
_exptl_crystal_density_diffrn 1.270
_exptl_crystal_description prism
_exptl_crystal_F_000 672
_exptl_crystal_id mo_dd68n
_exptl_crystal_preparation
;
The data crystal was mounted using oil (Parantone-N, Exxon) to a 
0.3 mm cryo-loop (Hampton Research) with the (0 -1 1) scattering 
planes roughly normal to the spindle axis. 
;
_exptl_crystal_size_max 0.293
_exptl_crystal_size_mid 0.224
_exptl_crystal_size_min 0.132
_refine_diff_density_max 0.589
_refine_diff_density_min -0.310
_refine_diff_density_rms 0.082
_refine_ls_extinction_method none
_refine_ls_goodness_of_fit_ref 1.053
_refine_ls_hydrogen_treatment constr
_refine_ls_matrix_type full
_refine_ls_number_parameters 389
_refine_ls_number_reflns 8309
_refine_ls_number_restraints 0
_refine_ls_restrained_S_all 1.053
_refine_ls_R_factor_all 0.0532
_refine_ls_R_factor_gt 0.0417
_refine_ls_shift/su_max 0.001
_refine_ls_shift/su_mean 0.000
_refine_ls_structure_factor_coef Fsqd
_refine_ls_weighting_details 'w=1/[\s^2^(Fo^2^)+(0.0618P)^2^+0.6102P] where P=(Fo^2^+2Fc^2^)/3'
_refine_ls_weighting_scheme calc
_refine_ls_wR_factor_gt 0.1140
_refine_ls_wR_factor_ref 0.1225
_reflns_Friedel_coverage 0.000
_reflns_number_gt 6772
_reflns_number_total 8309
_reflns_threshold_expression 'I > 2\s(I)'
_cod_data_source_file d1dt02585f2.cif
_cod_data_source_block dm30h_0m
_cod_database_code 7708173
_shelx_shelxl_version_number 2018/3
_audit_contact_letter
;
? 
;
_shelx_space_group_comment
;
The symmetry employed for this shelxl refinement is uniquely defined 
by the following loop, which should always be used as a source of 
symmetry information in preference to the above space-group names. 
They are only intended as comments. 
;
_shelx_estimated_absorpt_t_max 0.929
_shelx_estimated_absorpt_t_min 0.852
_olex2_refinement_description
;
1. Others
 Fixed Uiso: H5(0.028) H4(0.028) H15(0.022) H16(0.022) H29(0.02) H18(0.021)
 H13A(0.036) H13B(0.036) H13C(0.036) H30(0.022) H10(0.031) H26(0.023)
 H23A(0.027) H23B(0.027) H27(0.022) H24A(0.025) H24B(0.025) H8(0.031)
 H35A(0.026) H35B(0.026) H2(0.036) H19(0.021) H22A(0.027) H22B(0.027)
 H21A(0.028) H21B(0.028) H9(0.035) H34A(0.03) H34B(0.03) H31A(0.027)
 H31B(0.027) H33A(0.034) H33B(0.034) H20A(0.026) H20B(0.026) H32A(0.033)
 H32B(0.033) H5A(0.039) H3(0.051) H4A(0.054)
 Fixed X: H5(0.128618) H4(0.522233) H15(0.747698) H16(0.85771) H29(-0.159442)
 H18(0.795721) H13A(0.648937) H13B(0.470147) H13C(0.469328) H30(-0.213262)
 H10(0.677407) H26(0.172715) H23A(0.905051) H23B(0.696531) H27(-0.10085)
 H24A(0.896944) H24B(0.785166) H8(0.784176) H35A(-0.153222) H35B(0.017237)
 H2(0.395664) H19(0.526388) H22A(0.906801) H22B(0.797516) H21A(0.532435)
 H21B(0.646294) H9(0.80159) H34A(-0.333139) H34B(-0.216908) H31A(-0.020364)
 H31B(0.105627) H33A(-0.212281) H33B(-0.019836) H20A(0.526113) H20B(0.734907)
 H32A(-0.063002) H32B(-0.239429) H5A(0.85352) H3(0.585726) H4A(0.823791)
 Fixed Y: H5(0.286855) H4(0.397793) H15(0.818959) H16(0.741396) H29(0.337152)
 H18(0.549282) H13A(0.82214) H13B(0.784589) H13C(0.809917) H30(0.155207)
 H10(0.743276) H26(0.708102) H23A(0.331124) H23B(0.284765) H27(0.546534)
 H24A(0.411696) H24B(0.451117) H8(0.485425) H35A(0.142083) H35B(0.11432)
 H2(0.118538) H19(0.322853) H22A(0.219171) H22B(0.147848) H21A(0.136814)
 H21B(0.098552) H9(0.660097) H34A(-0.017952) H34B(-0.044532) H31A(0.138663)
 H31B(0.117069) H33A(-0.141626) H33B(-0.064045) H20A(0.21914) H20B(0.265928)
 H32A(-0.047373) H32B(-0.024113) H5A(0.366691) H3(0.062726) H4A(0.188911)
 Fixed Z: H5(0.719758) H4(0.565385) H15(0.804282) H16(0.672792) H29(0.731649)
 H18(0.56029) H13A(0.92743) H13B(0.954033) H13C(0.864193) H30(0.68851)
 H10(1.027731) H26(0.86993) H23A(0.335258) H23B(0.302902) H27(0.80735)
 H24A(0.484644) H24B(0.420517) H8(1.043379) H35A(0.547896) H35B(0.576974)
 H2(0.723516) H19(0.414355) H22A(0.41773) H22B(0.316053) H21A(0.355557)
 H21B(0.419692) H9(1.112069) H34A(0.554191) H34B(0.486032) H31A(0.802321)
 H31B(0.738703) H33A(0.583411) H33B(0.596339) H20A(0.505015) H20B(0.536893)
 H32A(0.738402) H32B(0.713115) H5A(0.965984) H3(0.802945) H4A(0.921077)
;
_olex2_submission_original_sample_id dm30h
_olex2_submission_special_instructions 'No special instructions were received'

loop_
_space_group_symop_operation_xyz
'x, y, z'
'-x, -y, -z'

loop_
_atom_site_label
_atom_site_type_symbol
_atom_site_fract_x
_atom_site_fract_y
_atom_site_fract_z
_atom_site_U_iso_or_equiv
_atom_site_adp_type
_atom_site_occupancy
_atom_site_site_symmetry_order
_atom_site_calc_flag
_atom_site_refinement_flags_posn
_atom_site_refinement_flags_adp
_atom_site_refinement_flags_occupancy
_atom_site_disorder_assembly
_atom_site_disorder_group
Fe1 Fe 0.41975(3) 0.43233(2) 0.72697(2) 0.01406(8) Uani 1 1 d . . . . .
Cl1 Cl 0.24255(5) 0.33745(4) 0.57133(3) 0.01827(11) Uani 1 1 d . . . . .
O1 O 0.38794(17) 0.30273(11) 0.75137(10) 0.0223(3) Uani 1 1 d . . . . .
N2 N 0.56554(19) 0.56759(12) 0.70982(11) 0.0155(3) Uani 1 1 d . . . . .
N3 N 0.24462(19) 0.49506(12) 0.77865(11) 0.0151(3) Uani 1 1 d . . . . .
N5 N 0.0163(2) 0.27248(12) 0.71490(12) 0.0188(3) Uani 1 1 d . . . . .
H5 H 0.128618 0.286855 0.719758 0.028 Uiso 1 1 calc R . . . .
N4 N 0.6089(2) 0.42208(13) 0.54355(11) 0.0185(3) Uani 1 1 d . . . . .
H4 H 0.522233 0.397793 0.565385 0.028 Uiso 1 1 calc R . . . .
N1 N 0.58260(19) 0.51446(13) 0.86891(11) 0.0174(3) Uani 1 1 d . . . . .
C15 C 0.7115(2) 0.74622(15) 0.76687(14) 0.0185(4) Uani 1 1 d . . . . .
H15 H 0.747698 0.818959 0.804282 0.022 Uiso 1 1 calc R . . . .
C16 C 0.7714(2) 0.70353(15) 0.69459(14) 0.0187(4) Uani 1 1 d . . . . .
H16 H 0.857710 0.741396 0.672792 0.022 Uiso 1 1 calc R . . . .
C28 C 0.0659(2) 0.46043(15) 0.76830(12) 0.0154(4) Uani 1 1 d . . . . .
C29 C -0.0381(2) 0.35285(15) 0.73710(12) 0.0163(4) Uani 1 1 d . . . . .
H29 H -0.159442 0.337152 0.731649 0.020 Uiso 1 1 calc R . . . .
C14 C 0.5852(2) 0.66000(15) 0.77417(13) 0.0158(4) Uani 1 1 d . . . . .
C25 C 0.3029(2) 0.60033(15) 0.82219(12) 0.0161(4) Uani 1 1 d . . . . .
C18 C 0.7030(2) 0.52201(15) 0.58397(13) 0.0173(4) Uani 1 1 d . . . . .
H18 H 0.795721 0.549282 0.560290 0.021 Uiso 1 1 calc R . . . .
C12 C 0.4986(2) 0.66389(15) 0.85112(13) 0.0175(4) Uani 1 1 d . . . . .
C17 C 0.6804(2) 0.59319(15) 0.65915(13) 0.0156(4) Uani 1 1 d . . . . .
C11 C 0.5897(2) 0.61516(16) 0.90980(13) 0.0189(4) Uani 1 1 d . . . . .
C1 C 0.5033(2) 0.27775(17) 0.79894(14) 0.0213(4) Uani 1 1 d . . . . .
C13 C 0.5241(3) 0.78081(16) 0.90402(14) 0.0240(4) Uani 1 1 d . . . . .
H13A H 0.648937 0.822140 0.927430 0.036 Uiso 1 1 calc GR . . . .
H13B H 0.470147 0.784589 0.954033 0.036 Uiso 1 1 calc GR . . . .
H13C H 0.469328 0.809917 0.864193 0.036 Uiso 1 1 calc GR . . . .
C30 C -0.0930(2) 0.16032(14) 0.68256(14) 0.0180(4) Uani 1 1 d . . . . .
H30 H -0.213262 0.155207 0.688510 0.022 Uiso 1 1 calc R . . . .
C10 C 0.6718(3) 0.67200(17) 1.00046(14) 0.0256(4) Uani 1 1 d . . . . .
H10 H 0.677407 0.743276 1.027731 0.031 Uiso 1 1 calc R . . . .
C26 C 0.1643(2) 0.63677(15) 0.84017(13) 0.0192(4) Uani 1 1 d . . . . .
H26 H 0.172715 0.708102 0.869930 0.023 Uiso 1 1 calc R . . . .
C7 C 0.6531(2) 0.46528(17) 0.91717(13) 0.0205(4) Uani 1 1 d . . . . .
C23 C 0.7984(3) 0.30302(17) 0.35331(14) 0.0224(4) Uani 1 1 d . . . . .
H23A H 0.905051 0.331124 0.335258 0.027 Uiso 1 1 calc R . . . .
H23B H 0.696531 0.284765 0.302902 0.027 Uiso 1 1 calc R . . . .
C6 C 0.6385(3) 0.35277(18) 0.87505(14) 0.0225(4) Uani 1 1 d . . . . .
C27 C 0.0142(2) 0.54811(15) 0.80589(13) 0.0182(4) Uani 1 1 d . . . . .
H27 H -0.100850 0.546534 0.807350 0.022 Uiso 1 1 calc R . . . .
C24 C 0.7906(2) 0.38866(16) 0.43545(14) 0.0207(4) Uani 1 1 d . . . . .
H24A H 0.896944 0.411696 0.484644 0.025 Uiso 1 1 calc R . . . .
H24B H 0.785166 0.451117 0.420517 0.025 Uiso 1 1 calc R . . . .
C8 C 0.7353(2) 0.51989(18) 1.00936(14) 0.0255(4) Uani 1 1 d . . . . .
H8 H 0.784176 0.485425 1.043379 0.031 Uiso 1 1 calc R . . . .
C35 C -0.1019(3) 0.10687(16) 0.58391(14) 0.0216(4) Uani 1 1 d . . . . .
H35A H -0.153222 0.142083 0.547896 0.026 Uiso 1 1 calc R . . . .
H35B H 0.017237 0.114320 0.576974 0.026 Uiso 1 1 calc R . . . .
C2 C 0.4874(3) 0.16965(19) 0.77357(16) 0.0303(5) Uani 1 1 d . . . . .
H2 H 0.395664 0.118538 0.723516 0.036 Uiso 1 1 calc R . . . .
C19 C 0.6309(2) 0.34492(15) 0.46540(13) 0.0178(4) Uani 1 1 d . . . . .
H19 H 0.526388 0.322853 0.414355 0.021 Uiso 1 1 calc R . . . .
C22 C 0.7990(3) 0.20286(16) 0.37163(14) 0.0226(4) Uani 1 1 d . . . . .
H22A H 0.906801 0.219171 0.417730 0.027 Uiso 1 1 calc R . . . .
H22B H 0.797516 0.147848 0.316053 0.027 Uiso 1 1 calc R . . . .
C21 C 0.6399(3) 0.16054(16) 0.40421(14) 0.0231(4) Uani 1 1 d . . . . .
H21A H 0.532435 0.136814 0.355557 0.028 Uiso 1 1 calc R . . . .
H21B H 0.646294 0.098552 0.419692 0.028 Uiso 1 1 calc R . . . .
C9 C 0.7449(3) 0.62280(19) 1.05004(15) 0.0289(5) Uani 1 1 d . . . . .
H9 H 0.801590 0.660097 1.112069 0.035 Uiso 1 1 calc R . . . .
C34 C -0.2126(3) -0.01061(16) 0.54987(15) 0.0252(4) Uani 1 1 d . . . . .
H34A H -0.333139 -0.017952 0.554191 0.030 Uiso 1 1 calc R . . . .
H34B H -0.216908 -0.044532 0.486032 0.030 Uiso 1 1 calc R . . . .
C31 C -0.0175(3) 0.10612(16) 0.73945(15) 0.0228(4) Uani 1 1 d . . . . .
H31A H -0.020364 0.138663 0.802321 0.027 Uiso 1 1 calc R . . . .
H31B H 0.105627 0.117069 0.738703 0.027 Uiso 1 1 calc R . . . .
C33 C -0.1365(3) -0.06622(17) 0.60482(16) 0.0287(5) Uani 1 1 d . . . . .
H33A H -0.212281 -0.141626 0.583411 0.034 Uiso 1 1 calc R . . . .
H33B H -0.019836 -0.064045 0.596339 0.034 Uiso 1 1 calc R . . . .
C20 C 0.6325(3) 0.24669(15) 0.48650(14) 0.0213(4) Uani 1 1 d . . . . .
H20A H 0.526113 0.219140 0.505015 0.026 Uiso 1 1 calc R . . . .
H20B H 0.734907 0.265928 0.536893 0.026 Uiso 1 1 calc R . . . .
C32 C -0.1212(3) -0.01331(17) 0.70387(16) 0.0278(5) Uani 1 1 d . . . . .
H32A H -0.063002 -0.047373 0.738402 0.033 Uiso 1 1 calc R . . . .
H32B H -0.239429 -0.024113 0.713115 0.033 Uiso 1 1 calc R . . . .
C5 C 0.7580(3) 0.3164(2) 0.91743(16) 0.0324(5) Uani 1 1 d . . . . .
H5A H 0.853520 0.366691 0.965984 0.039 Uiso 1 1 calc R . . . .
C3 C 0.6020(4) 0.1362(2) 0.81976(18) 0.0425(7) Uani 1 1 d . . . . .
H3 H 0.585726 0.062726 0.802945 0.051 Uiso 1 1 calc R . . . .
C4 C 0.7412(4) 0.2108(3) 0.89100(18) 0.0448(7) Uani 1 1 d . . . . .
H4A H 0.823791 0.188911 0.921077 0.054 Uiso 1 1 calc R . . . .

loop_
_atom_site_aniso_label
_atom_site_aniso_U_11
_atom_site_aniso_U_22
_atom_site_aniso_U_33
_atom_site_aniso_U_23
_atom_site_aniso_U_13
_atom_site_aniso_U_12
Fe1 0.01181(13) 0.01658(14) 0.01447(15) 0.00816(11) 0.00413(10) 0.00277(10)
Cl1 0.0153(2) 0.0200(2) 0.0154(2) 0.00583(17) 0.00387(16) 0.00058(16)
O1 0.0187(6) 0.0246(7) 0.0273(8) 0.0164(6) 0.0046(6) 0.0061(5)
N2 0.0126(7) 0.0188(7) 0.0148(8) 0.0087(6) 0.0029(6) 0.0023(6)
N3 0.0127(7) 0.0179(7) 0.0138(8) 0.0070(6) 0.0033(6) 0.0027(6)
N5 0.0126(7) 0.0175(8) 0.0251(9) 0.0086(7) 0.0066(6) 0.0015(6)
N4 0.0170(7) 0.0211(8) 0.0211(9) 0.0107(7) 0.0090(6) 0.0067(6)
N1 0.0100(7) 0.0275(8) 0.0164(8) 0.0120(7) 0.0048(6) 0.0040(6)
C15 0.0154(8) 0.0175(9) 0.0232(10) 0.0105(8) 0.0046(7) 0.0033(7)
C16 0.0152(8) 0.0203(9) 0.0253(10) 0.0136(8) 0.0074(8) 0.0063(7)
C28 0.0127(8) 0.0197(9) 0.0126(9) 0.0065(7) 0.0027(7) 0.0033(7)
C29 0.0119(8) 0.0225(9) 0.0138(9) 0.0079(7) 0.0034(7) 0.0033(7)
C14 0.0128(8) 0.0187(9) 0.0150(9) 0.0080(7) 0.0016(7) 0.0032(6)
C25 0.0147(8) 0.0196(9) 0.0127(9) 0.0072(7) 0.0038(7) 0.0023(7)
C18 0.0144(8) 0.0227(9) 0.0201(10) 0.0133(8) 0.0058(7) 0.0074(7)
C12 0.0155(8) 0.0195(9) 0.0140(9) 0.0061(7) 0.0032(7) 0.0009(7)
C17 0.0121(8) 0.0211(9) 0.0188(9) 0.0129(8) 0.0052(7) 0.0064(7)
C11 0.0118(8) 0.0246(10) 0.0162(9) 0.0091(8) 0.0027(7) -0.0010(7)
C1 0.0193(9) 0.0332(11) 0.0242(10) 0.0193(9) 0.0135(8) 0.0140(8)
C13 0.0224(9) 0.0221(10) 0.0201(10) 0.0034(8) 0.0054(8) 0.0015(8)
C30 0.0140(8) 0.0156(8) 0.0230(10) 0.0084(7) 0.0060(7) 0.0010(7)
C10 0.0206(9) 0.0273(10) 0.0187(10) 0.0084(8) 0.0003(8) -0.0044(8)
C26 0.0219(9) 0.0191(9) 0.0178(9) 0.0074(7) 0.0070(7) 0.0070(7)
C7 0.0095(8) 0.0361(11) 0.0189(10) 0.0164(9) 0.0055(7) 0.0043(7)
C23 0.0197(9) 0.0315(11) 0.0203(10) 0.0121(9) 0.0081(8) 0.0106(8)
C6 0.0201(9) 0.0400(12) 0.0201(10) 0.0188(9) 0.0127(8) 0.0164(8)
C27 0.0159(8) 0.0241(9) 0.0185(10) 0.0106(8) 0.0073(7) 0.0083(7)
C24 0.0188(9) 0.0221(9) 0.0242(10) 0.0120(8) 0.0075(8) 0.0064(7)
C8 0.0147(9) 0.0406(12) 0.0213(10) 0.0190(9) 0.0028(8) 0.0023(8)
C35 0.0240(9) 0.0210(9) 0.0228(10) 0.0112(8) 0.0076(8) 0.0081(8)
C2 0.0354(12) 0.0378(12) 0.0312(12) 0.0166(10) 0.0182(10) 0.0232(10)
C19 0.0159(8) 0.0198(9) 0.0178(9) 0.0068(7) 0.0036(7) 0.0070(7)
C22 0.0201(9) 0.0277(10) 0.0182(10) 0.0049(8) 0.0038(8) 0.0101(8)
C21 0.0214(9) 0.0205(9) 0.0216(10) 0.0042(8) 0.0035(8) 0.0038(7)
C9 0.0209(10) 0.0378(12) 0.0171(10) 0.0121(9) -0.0015(8) -0.0046(8)
C34 0.0281(10) 0.0194(9) 0.0262(11) 0.0074(8) 0.0059(9) 0.0073(8)
C31 0.0203(9) 0.0227(10) 0.0242(11) 0.0126(8) 0.0050(8) 0.0015(7)
C33 0.0298(11) 0.0193(10) 0.0384(13) 0.0129(9) 0.0080(10) 0.0087(8)
C20 0.0222(9) 0.0195(9) 0.0214(10) 0.0070(8) 0.0077(8) 0.0056(7)
C32 0.0255(10) 0.0241(10) 0.0347(12) 0.0177(9) 0.0061(9) 0.0032(8)
C5 0.0298(11) 0.0625(16) 0.0241(11) 0.0233(11) 0.0162(9) 0.0313(11)
C3 0.0637(17) 0.0565(16) 0.0374(15) 0.0246(13) 0.0280(13) 0.0496(15)
C4 0.0584(16) 0.079(2) 0.0311(14) 0.0292(14) 0.0221(13) 0.0585(16)

loop_
_atom_type_symbol
_atom_type_description
_atom_type_scat_dispersion_real
_atom_type_scat_dispersion_imag
_atom_type_scat_source
C C 0.0033 0.0016 'International Tables Vol C Tables 4.2.6.8 and 6.1.1.4'
H H 0.0000 0.0000 'International Tables Vol C Tables 4.2.6.8 and 6.1.1.4'
Cl Cl 0.1484 0.1585 'International Tables Vol C Tables 4.2.6.8 and 6.1.1.4'
Fe Fe 0.3463 0.8444 'International Tables Vol C Tables 4.2.6.8 and 6.1.1.4'
N N 0.0061 0.0033 'International Tables Vol C Tables 4.2.6.8 and 6.1.1.4'
O O 0.0106 0.0060 'International Tables Vol C Tables 4.2.6.8 and 6.1.1.4'

loop_
_geom_angle_atom_site_label_1
_geom_angle_atom_site_label_2
_geom_angle_atom_site_label_3
_geom_angle
_geom_angle_site_symmetry_1
_geom_angle_site_symmetry_3
_geom_angle_publ_flag
O1 Fe1 Cl1 93.14(5) . . ?
O1 Fe1 N2 154.10(6) . . ?
O1 Fe1 N3 105.74(6) . . ?
O1 Fe1 N1 85.30(6) . . ?
N2 Fe1 Cl1 97.17(5) . . ?
N2 Fe1 N1 84.01(6) . . ?
N3 Fe1 Cl1 98.15(5) . . ?
N3 Fe1 N2 96.26(6) . . ?
N3 Fe1 N1 82.89(6) . . ?
N1 Fe1 Cl1 178.32(5) . . ?
C1 O1 Fe1 128.38(13) . . ?
C14 N2 Fe1 114.94(12) . . ?
C14 N2 C17 105.99(15) . . ?
C17 N2 Fe1 137.72(13) . . ?
C28 N3 Fe1 136.33(13) . . ?
C25 N3 Fe1 116.06(12) . . ?
C25 N3 C28 106.50(15) . . ?
C29 N5 H5 117.1 . . ?
C29 N5 C30 125.76(16) . . ?
C30 N5 H5 117.1 . . ?
C18 N4 H4 116.3 . . ?
C18 N4 C19 127.35(16) . . ?
C19 N4 H4 116.3 . . ?
C11 N1 Fe1 115.81(12) . . ?
C11 N1 C7 119.79(17) . . ?
C7 N1 Fe1 123.86(14) . . ?
C16 C15 H15 126.9 . . ?
C16 C15 C14 106.26(17) . . ?
C14 C15 H15 126.9 . . ?
C15 C16 H16 126.5 . . ?
C15 C16 C17 107.10(16) . . ?
C17 C16 H16 126.5 . . ?
N3 C28 C29 123.31(17) . . ?
N3 C28 C27 109.64(16) . . ?
C29 C28 C27 126.42(17) . . ?
N5 C29 C28 126.04(17) . . ?
N5 C29 H29 117.0 . . ?
C28 C29 H29 117.0 . . ?
N2 C14 C15 111.19(17) . . ?
N2 C14 C12 121.93(16) . . ?
C15 C14 C12 126.31(17) . . ?
N3 C25 C12 120.43(16) . . ?
N3 C25 C26 110.97(16) . . ?
C26 C25 C12 128.47(17) . . ?
N4 C18 H18 117.0 . . ?
N4 C18 C17 126.05(17) . . ?
C17 C18 H18 117.0 . . ?
C14 C12 C25 114.87(15) . . ?
C14 C12 C11 106.33(15) . . ?
C14 C12 C13 108.57(15) . . ?
C25 C12 C11 107.53(15) . . ?
C25 C12 C13 107.89(16) . . ?
C13 C12 C11 111.72(16) . . ?
N2 C17 C16 109.47(16) . . ?
N2 C17 C18 126.22(17) . . ?
C18 C17 C16 124.31(17) . . ?
N1 C11 C12 116.67(16) . . ?
N1 C11 C10 121.91(19) . . ?
C10 C11 C12 121.42(18) . . ?
O1 C1 C6 123.77(19) . . ?
O1 C1 C2 117.8(2) . . ?
C2 C1 C6 118.45(19) . . ?
C12 C13 H13A 109.5 . . ?
C12 C13 H13B 109.5 . . ?
C12 C13 H13C 109.5 . . ?
H13A C13 H13B 109.5 . . ?
H13A C13 H13C 109.5 . . ?
H13B C13 H13C 109.5 . . ?
N5 C30 H30 109.0 . . ?
N5 C30 C35 109.71(15) . . ?
N5 C30 C31 109.33(16) . . ?
C35 C30 H30 109.0 . . ?
C31 C30 H30 109.0 . . ?
C31 C30 C35 110.72(16) . . ?
C11 C10 H10 120.6 . . ?
C9 C10 C11 118.7(2) . . ?
C9 C10 H10 120.6 . . ?
C25 C26 H26 126.7 . . ?
C27 C26 C25 106.53(17) . . ?
C27 C26 H26 126.7 . . ?
N1 C7 C6 120.88(18) . . ?
N1 C7 C8 119.9(2) . . ?
C8 C7 C6 119.20(19) . . ?
H23A C23 H23B 107.9 . . ?
C24 C23 H23A 109.2 . . ?
C24 C23 H23B 109.2 . . ?
C24 C23 C22 111.87(17) . . ?
C22 C23 H23A 109.2 . . ?
C22 C23 H23B 109.2 . . ?
C1 C6 C7 123.79(17) . . ?
C5 C6 C1 118.1(2) . . ?
C5 C6 C7 117.9(2) . . ?
C28 C27 H27 126.8 . . ?
C26 C27 C28 106.35(16) . . ?
C26 C27 H27 126.8 . . ?
C23 C24 H24A 109.8 . . ?
C23 C24 H24B 109.8 . . ?
H24A C24 H24B 108.2 . . ?
C19 C24 C23 109.51(16) . . ?
C19 C24 H24A 109.8 . . ?
C19 C24 H24B 109.8 . . ?
C7 C8 H8 120.0 . . ?
C9 C8 C7 120.0(2) . . ?
C9 C8 H8 120.0 . . ?
C30 C35 H35A 109.6 . . ?
C30 C35 H35B 109.6 . . ?
H35A C35 H35B 108.1 . . ?
C34 C35 C30 110.23(17) . . ?
C34 C35 H35A 109.6 . . ?
C34 C35 H35B 109.6 . . ?
C1 C2 H2 119.2 . . ?
C3 C2 C1 121.7(2) . . ?
C3 C2 H2 119.2 . . ?
N4 C19 C24 114.02(15) . . ?
N4 C19 H19 107.6 . . ?
N4 C19 C20 108.66(16) . . ?
C24 C19 H19 107.6 . . ?
C24 C19 C20 111.21(15) . . ?
C20 C19 H19 107.6 . . ?
C23 C22 H22A 109.6 . . ?
C23 C22 H22B 109.6 . . ?
C23 C22 C21 110.49(16) . . ?
H22A C22 H22B 108.1 . . ?
C21 C22 H22A 109.6 . . ?
C21 C22 H22B 109.6 . . ?
C22 C21 H21A 109.5 . . ?
C22 C21 H21B 109.5 . . ?
H21A C21 H21B 108.1 . . ?
C20 C21 C22 110.58(16) . . ?
C20 C21 H21A 109.5 . . ?
C20 C21 H21B 109.5 . . ?
C10 C9 H9 120.1 . . ?
C8 C9 C10 119.7(2) . . ?
C8 C9 H9 120.1 . . ?
C35 C34 H34A 109.6 . . ?
C35 C34 H34B 109.6 . . ?
H34A C34 H34B 108.1 . . ?
C33 C34 C35 110.48(18) . . ?
C33 C34 H34A 109.6 . . ?
C33 C34 H34B 109.6 . . ?
C30 C31 H31A 109.4 . . ?
C30 C31 H31B 109.4 . . ?
C30 C31 C32 111.02(17) . . ?
H31A C31 H31B 108.0 . . ?
C32 C31 H31A 109.4 . . ?
C32 C31 H31B 109.4 . . ?
C34 C33 H33A 109.4 . . ?
C34 C33 H33B 109.4 . . ?
H33A C33 H33B 108.0 . . ?
C32 C33 C34 110.98(18) . . ?
C32 C33 H33A 109.4 . . ?
C32 C33 H33B 109.4 . . ?
C19 C20 C21 110.43(17) . . ?
C19 C20 H20A 109.6 . . ?
C19 C20 H20B 109.6 . . ?
C21 C20 H20A 109.6 . . ?
C21 C20 H20B 109.6 . . ?
H20A C20 H20B 108.1 . . ?
C31 C32 H32A 109.2 . . ?
C31 C32 H32B 109.2 . . ?
C33 C32 C31 112.04(18) . . ?
C33 C32 H32A 109.2 . . ?
C33 C32 H32B 109.2 . . ?
H32A C32 H32B 107.9 . . ?
C6 C5 H5A 118.8 . . ?
C4 C5 C6 122.4(2) . . ?
C4 C5 H5A 118.8 . . ?
C2 C3 H3 120.1 . . ?
C2 C3 C4 119.7(2) . . ?
C4 C3 H3 120.1 . . ?
C5 C4 C3 119.5(2) . . ?
C5 C4 H4A 120.3 . . ?
C3 C4 H4A 120.3 . . ?

loop_
_geom_bond_atom_site_label_1
_geom_bond_atom_site_label_2
_geom_bond_distance
_geom_bond_site_symmetry_2
_geom_bond_publ_flag
Fe1 Cl1 2.4518(5) . ?
Fe1 O1 1.9378(14) . ?
Fe1 N2 2.0766(15) . ?
Fe1 N3 2.0549(15) . ?
Fe1 N1 2.2358(16) . ?
O1 C1 1.322(2) . ?
N2 C14 1.347(2) . ?
N2 C17 1.394(2) . ?
N3 C28 1.388(2) . ?
N3 C25 1.338(2) . ?
N5 H5 0.8800 . ?
N5 C29 1.302(2) . ?
N5 C30 1.464(2) . ?
N4 H4 0.8800 . ?
N4 C18 1.300(2) . ?
N4 C19 1.472(2) . ?
N1 C11 1.350(3) . ?
N1 C7 1.356(3) . ?
C15 H15 0.9500 . ?
C15 C16 1.379(3) . ?
C15 C14 1.415(2) . ?
C16 H16 0.9500 . ?
C16 C17 1.409(3) . ?
C28 C29 1.403(3) . ?
C28 C27 1.413(3) . ?
C29 H29 0.9500 . ?
C14 C12 1.528(3) . ?
C25 C12 1.532(2) . ?
C25 C26 1.415(3) . ?
C18 H18 0.9500 . ?
C18 C17 1.400(3) . ?
C12 C11 1.548(3) . ?
C12 C13 1.544(3) . ?
C11 C10 1.391(3) . ?
C1 C6 1.419(3) . ?
C1 C2 1.412(3) . ?
C13 H13A 0.9800 . ?
C13 H13B 0.9800 . ?
C13 H13C 0.9800 . ?
C30 H30 1.0000 . ?
C30 C35 1.527(3) . ?
C30 C31 1.526(3) . ?
C10 H10 0.9500 . ?
C10 C9 1.381(3) . ?
C26 H26 0.9500 . ?
C26 C27 1.384(3) . ?
C7 C6 1.483(3) . ?
C7 C8 1.408(3) . ?
C23 H23A 0.9900 . ?
C23 H23B 0.9900 . ?
C23 C24 1.526(3) . ?
C23 C22 1.527(3) . ?
C6 C5 1.410(3) . ?
C27 H27 0.9500 . ?
C24 H24A 0.9900 . ?
C24 H24B 0.9900 . ?
C24 C19 1.515(3) . ?
C8 H8 0.9500 . ?
C8 C9 1.371(3) . ?
C35 H35A 0.9900 . ?
C35 H35B 0.9900 . ?
C35 C34 1.526(3) . ?
C2 H2 0.9500 . ?
C2 C3 1.385(3) . ?
C19 H19 1.0000 . ?
C19 C20 1.524(3) . ?
C22 H22A 0.9900 . ?
C22 H22B 0.9900 . ?
C22 C21 1.530(3) . ?
C21 H21A 0.9900 . ?
C21 H21B 0.9900 . ?
C21 C20 1.530(3) . ?
C9 H9 0.9500 . ?
C34 H34A 0.9900 . ?
C34 H34B 0.9900 . ?
C34 C33 1.523(3) . ?
C31 H31A 0.9900 . ?
C31 H31B 0.9900 . ?
C31 C32 1.534(3) . ?
C33 H33A 0.9900 . ?
C33 H33B 0.9900 . ?
C33 C32 1.520(3) . ?
C20 H20A 0.9900 . ?
C20 H20B 0.9900 . ?
C32 H32A 0.9900 . ?
C32 H32B 0.9900 . ?
C5 H5A 0.9500 . ?
C5 C4 1.376(4) . ?
C3 H3 0.9500 . ?
C3 C4 1.393(4) . ?
C4 H4A 0.9500 . ?

loop_
_geom_hbond_atom_site_label_D
_geom_hbond_atom_site_label_H
_geom_hbond_atom_site_label_A
_geom_hbond_distance_DH
_geom_hbond_distance_HA
_geom_hbond_distance_DA
_geom_hbond_angle_DHA
_geom_hbond_site_symmetry_A
_geom_hbond_publ_flag
N5 H5 O1 0.88 2.06 2.922(2) 166.9 . yes
N4 H4 Cl1 0.88 2.26 3.0938(16) 157.4 . yes

loop_
_geom_torsion_atom_site_label_1
_geom_torsion_atom_site_label_2
_geom_torsion_atom_site_label_3
_geom_torsion_atom_site_label_4
_geom_torsion
_geom_torsion_site_symmetry_1
_geom_torsion_site_symmetry_2
_geom_torsion_site_symmetry_3
_geom_torsion_site_symmetry_4
_geom_torsion_publ_flag
Fe1 O1 C1 C6 32.9(3) . . . . ?
Fe1 O1 C1 C2 -148.81(15) . . . . ?
Fe1 N2 C14 C15 169.03(12) . . . . ?
Fe1 N2 C14 C12 -2.8(2) . . . . ?
Fe1 N2 C17 C16 -164.91(14) . . . . ?
Fe1 N2 C17 C18 15.7(3) . . . . ?
Fe1 N3 C28 C29 22.5(3) . . . . ?
Fe1 N3 C28 C27 -166.06(14) . . . . ?
Fe1 N3 C25 C12 -14.6(2) . . . . ?
Fe1 N3 C25 C26 169.22(13) . . . . ?
Fe1 N1 C11 C12 -5.3(2) . . . . ?
Fe1 N1 C11 C10 173.59(14) . . . . ?
Fe1 N1 C7 C6 5.4(2) . . . . ?
Fe1 N1 C7 C8 -172.05(13) . . . . ?
O1 C1 C6 C7 8.1(3) . . . . ?
O1 C1 C6 C5 -177.13(18) . . . . ?
O1 C1 C2 C3 -179.8(2) . . . . ?
N2 C14 C12 C25 -50.6(2) . . . . ?
N2 C14 C12 C11 68.1(2) . . . . ?
N2 C14 C12 C13 -171.50(17) . . . . ?
N3 C28 C29 N5 0.7(3) . . . . ?
N3 C28 C27 C26 -0.6(2) . . . . ?
N3 C25 C12 C14 62.0(2) . . . . ?
N3 C25 C12 C11 -56.1(2) . . . . ?
N3 C25 C12 C13 -176.77(17) . . . . ?
N3 C25 C26 C27 0.4(2) . . . . ?
N5 C30 C35 C34 178.92(16) . . . . ?
N5 C30 C31 C32 -176.23(16) . . . . ?
N4 C18 C17 N2 7.3(3) . . . . ?
N4 C18 C17 C16 -172.03(19) . . . . ?
N4 C19 C20 C21 175.31(15) . . . . ?
N1 C11 C10 C9 -1.3(3) . . . . ?
N1 C7 C6 C1 -25.6(3) . . . . ?
N1 C7 C6 C5 159.71(18) . . . . ?
N1 C7 C8 C9 -0.4(3) . . . . ?
C15 C16 C17 N2 -0.5(2) . . . . ?
C15 C16 C17 C18 178.94(18) . . . . ?
C15 C14 C12 C25 138.80(19) . . . . ?
C15 C14 C12 C11 -102.4(2) . . . . ?
C15 C14 C12 C13 17.9(3) . . . . ?
C16 C15 C14 N2 -0.2(2) . . . . ?
C16 C15 C14 C12 171.20(18) . . . . ?
C28 N3 C25 C12 175.46(16) . . . . ?
C28 N3 C25 C26 -0.7(2) . . . . ?
C29 N5 C30 C35 111.3(2) . . . . ?
C29 N5 C30 C31 -127.2(2) . . . . ?
C29 C28 C27 C26 170.48(19) . . . . ?
C14 N2 C17 C16 0.3(2) . . . . ?
C14 N2 C17 C18 -179.06(18) . . . . ?
C14 C15 C16 C17 0.4(2) . . . . ?
C14 C12 C11 N1 -58.7(2) . . . . ?
C14 C12 C11 C10 122.42(19) . . . . ?
C25 N3 C28 C29 -170.59(18) . . . . ?
C25 N3 C28 C27 0.8(2) . . . . ?
C25 C12 C11 N1 64.8(2) . . . . ?
C25 C12 C11 C10 -114.08(19) . . . . ?
C25 C26 C27 C28 0.1(2) . . . . ?
C18 N4 C19 C24 4.8(3) . . . . ?
C18 N4 C19 C20 129.4(2) . . . . ?
C12 C25 C26 C27 -175.42(18) . . . . ?
C12 C11 C10 C9 177.55(18) . . . . ?
C17 N2 C14 C15 -0.1(2) . . . . ?
C17 N2 C14 C12 -171.92(16) . . . . ?
C11 N1 C7 C6 176.57(16) . . . . ?
C11 N1 C7 C8 -0.9(3) . . . . ?
C11 C10 C9 C8 0.0(3) . . . . ?
C1 C6 C5 C4 -4.1(3) . . . . ?
C1 C2 C3 C4 -2.6(4) . . . . ?
C13 C12 C11 N1 -176.97(15) . . . . ?
C13 C12 C11 C10 4.1(2) . . . . ?
C30 N5 C29 C28 179.84(18) . . . . ?
C30 C35 C34 C33 -58.9(2) . . . . ?
C30 C31 C32 C33 53.6(2) . . . . ?
C26 C25 C12 C14 -122.6(2) . . . . ?
C26 C25 C12 C11 119.3(2) . . . . ?
C26 C25 C12 C13 -1.3(3) . . . . ?
C7 N1 C11 C12 -177.18(15) . . . . ?
C7 N1 C11 C10 1.7(3) . . . . ?
C7 C6 C5 C4 170.9(2) . . . . ?
C7 C8 C9 C10 0.8(3) . . . . ?
C23 C24 C19 N4 -178.88(16) . . . . ?
C23 C24 C19 C20 57.9(2) . . . . ?
C23 C22 C21 C20 -55.4(2) . . . . ?
C6 C1 C2 C3 -1.4(3) . . . . ?
C6 C7 C8 C9 -177.86(18) . . . . ?
C6 C5 C4 C3 0.2(4) . . . . ?
C27 C28 C29 N5 -169.18(19) . . . . ?
C24 C23 C22 C21 56.1(2) . . . . ?
C24 C19 C20 C21 -58.4(2) . . . . ?
C8 C7 C6 C1 151.90(18) . . . . ?
C8 C7 C6 C5 -22.8(3) . . . . ?
C35 C30 C31 C32 -55.2(2) . . . . ?
C35 C34 C33 C32 56.9(2) . . . . ?
C2 C1 C6 C7 -170.10(18) . . . . ?
C2 C1 C6 C5 4.6(3) . . . . ?
C2 C3 C4 C5 3.2(4) . . . . ?
C19 N4 C18 C17 -178.97(18) . . . . ?
C22 C23 C24 C19 -57.0(2) . . . . ?
C22 C21 C20 C19 56.6(2) . . . . ?
C34 C33 C32 C31 -54.5(2) . . . . ?
C31 C30 C35 C34 58.2(2) . . . . ?

loop_
_smtbx_masks_void_nr
_smtbx_masks_void_average_x
_smtbx_masks_void_average_y
_smtbx_masks_void_average_z
_smtbx_masks_void_volume
_smtbx_masks_void_count_electrons
_smtbx_masks_void_content
1 0.534 0.000 0.000 215.2 103.4 ' '
